data_4508218
loop_
_publ_author_name
'Bia\/lek, Micha\/l J.'
'Zar\;eba, Jan K.'
'Janczak, Jan'
'Zo\'n, Jerzy'

_publ_section_title
;
 Chains, Layers, Channels, and More: Supramolecular Chemistry of Potent
 Diphosphonic Tectons with Tuned Flexibility. The Generation of
 Pseudopolymorphs, Polymorphs, and Adducts
;
_journal_issue 9
_journal_name_full 'Crystal Growth &amp; Design'
_journal_page_first 4039
_journal_paper_doi 10.1021/cg400859e
_journal_volume 13
_journal_year 2013
_chemical_formula_moiety 'C10 H8 O6 P2, 2(C4 H10 N O)'
_chemical_formula_sum 'C18 H28 N2 O8 P2'
_chemical_formula_weight 462.36
_chemical_name_systematic
; 
 ? 
;
_space_group_IT_number 14
_symmetry_cell_setting monoclinic
_symmetry_space_group_name_Hall '-P 2ybc'
_symmetry_space_group_name_H-M 'P 1 21/c 1'
_atom_sites_solution_hydrogens geom
_atom_sites_solution_primary direct
_atom_sites_solution_secondary difmap
_audit_creation_method SHELXL-97
_cell_angle_alpha 90.00
_cell_angle_beta 105.454(4)
_cell_angle_gamma 90.00
_cell_formula_units_Z 2
_cell_length_a 14.3936(6)
_cell_length_b 9.4916(4)
_cell_length_c 8.2341(3)
_cell_measurement_reflns_used 1753
_cell_measurement_temperature 295(2)
_cell_measurement_theta_max 28.3
_cell_measurement_theta_min 2.94
_cell_volume 1084.26(8)
_computing_cell_refinement
;
Oxford Diffraction Poland (2008). CrysAlis Red, Version 171.32.6
;
_computing_data_collection
;
Oxford Diffraction Poland (2008). CrysAlis CCD, Version 171.32.6
;
_computing_data_reduction
;
Oxford Diffraction Poland (2008). CrysAlis Red, Version 171.32.6
;
_computing_molecular_graphics
;
Brandenburg & Putz (2006). Diamond 3.0. Crystal and Molecular
Structure Visualisation, University of Bonn, Germany
;
_computing_publication_material 'SHELXL-97 (Sheldrick, 1997)'
_computing_structure_refinement 'SHELXL-97 (Sheldrick, 1997)'
_computing_structure_solution 'SHELXS-97 (Sheldrick, 1990)'
_diffrn_ambient_temperature 295(2)
_diffrn_detector_area_resol_mean '1024x1024 with blocks 2x2'
_diffrn_measured_fraction_theta_full 0.993
_diffrn_measured_fraction_theta_max 0.993
_diffrn_measurement_device_type 'KUMA KM-4 with CCD detector'
_diffrn_measurement_method \w-scan
_diffrn_radiation_monochromator graphite
_diffrn_radiation_source 'fine-focus sealed tube'
_diffrn_radiation_type MoK\a
_diffrn_radiation_wavelength 0.71073
_diffrn_reflns_av_R_equivalents 0.0486
_diffrn_reflns_av_sigmaI/netI 0.0454
_diffrn_reflns_limit_h_max 18
_diffrn_reflns_limit_h_min -19
_diffrn_reflns_limit_k_max 12
_diffrn_reflns_limit_k_min -10
_diffrn_reflns_limit_l_max 10
_diffrn_reflns_limit_l_min -10
_diffrn_reflns_number 14683
_diffrn_reflns_theta_full 28.30
_diffrn_reflns_theta_max 28.30
_diffrn_reflns_theta_min 2.94
_exptl_absorpt_coefficient_mu 0.248
_exptl_absorpt_correction_T_max 0.958
_exptl_absorpt_correction_T_min 0.9356
_exptl_absorpt_correction_type numerical
_exptl_absorpt_process_details
;
Oxford Diffraction Poland (2008). CrysAlis Red, Version 171.32.6
;
_exptl_crystal_colour colourless
_exptl_crystal_density_diffrn 1.416
_exptl_crystal_density_meas 1.41
_exptl_crystal_density_method floatation
_exptl_crystal_description parallelepiped
_exptl_crystal_F_000 488
_exptl_crystal_size_max 0.28
_exptl_crystal_size_mid 0.24
_exptl_crystal_size_min 0.18
_refine_diff_density_max 0.240
_refine_diff_density_min -0.263
_refine_diff_density_rms 0.051
_refine_ls_extinction_method none
_refine_ls_goodness_of_fit_ref 1.002
_refine_ls_hydrogen_treatment mixed
_refine_ls_matrix_type full
_refine_ls_number_parameters 145
_refine_ls_number_reflns 2676
_refine_ls_number_restraints 0
_refine_ls_restrained_S_all 1.002
_refine_ls_R_factor_all 0.0833
_refine_ls_R_factor_gt 0.0382
_refine_ls_shift/su_max 0.000
_refine_ls_shift/su_mean 0.000
_refine_ls_structure_factor_coef Fsqd
_refine_ls_weighting_details 'calc w=1/[\s^2^(Fo^2^)+(0.0357P)^2^+0.4229P] where P=(Fo^2^+2Fc^2^)/3'
_refine_ls_weighting_scheme calc
_refine_ls_wR_factor_gt 0.0697
_refine_ls_wR_factor_ref 0.0887
_reflns_number_gt 1753
_reflns_number_total 2676
_reflns_threshold_expression I>2\s(I)
_cod_data_source_file cg400859e_si_002.cif
_cod_data_source_block 5A
_cod_original_sg_symbol_H-M 'P 21/c'
_cod_database_code 4508218

loop_
_symmetry_equiv_pos_as_xyz
'x, y, z'
'-x, y+1/2, -z+1/2'
'-x, -y, -z'
'x, -y-1/2, z-1/2'

loop_
_atom_site_label
_atom_site_type_symbol
_atom_site_fract_x
_atom_site_fract_y
_atom_site_fract_z
_atom_site_U_iso_or_equiv
_atom_site_adp_type
_atom_site_occupancy
_atom_site_symmetry_multiplicity
_atom_site_calc_flag
_atom_site_refinement_flags
P1 P 0.28546(3) 0.11556(5) 0.22235(5) 0.02514(13) Uani 1 1 d .
O1 O 0.26046(9) -0.01034(14) 0.10967(14) 0.0345(3) Uani 1 1 d .
O2 O 0.26675(9) 0.25692(13) 0.13535(14) 0.0339(3) Uani 1 1 d .
O3 O 0.22466(9) 0.10403(14) 0.35566(14) 0.0313(3) Uani 1 1 d .
H3O H 0.2402(15) 0.1611(17) 0.4328(19) 0.047 Uiso 1 1 d .
C1 C 0.46747(13) 0.2259(2) 0.3320(2) 0.0339(5) Uani 1 1 d .
H1 H 0.4414 0.3004 0.2612 0.041 Uiso 1 1 calc R
C2 C 0.41035(12) 0.11214(19) 0.34366(19) 0.0243(4) Uani 1 1 d .
C3 C 0.45044(12) -0.00338(18) 0.45215(19) 0.0239(4) Uani 1 1 d .
C4 C 0.39623(13) -0.12387(19) 0.4688(2) 0.0292(4) Uani 1 1 d .
H4 H 0.3322 -0.1299 0.4061 0.035 Uiso 1 1 calc R
C5 C 0.43513(14) -0.2315(2) 0.5744(2) 0.0366(5) Uani 1 1 d .
H5 H 0.3974 -0.3087 0.5847 0.044 Uiso 1 1 calc R
O4 O 0.04701(12) 0.67768(18) 0.1856(2) 0.0594(5) Uani 1 1 d .
C6 C 0.08741(15) 0.4327(2) 0.2394(3) 0.0451(5) Uani 1 1 d .
H6A H 0.0784 0.3528 0.3071 0.068 Uiso 1 1 calc R
H6B H 0.0644 0.4066 0.1216 0.068 Uiso 1 1 calc R
C7 C 0.03078(16) 0.5563(3) 0.2750(3) 0.0580(7) Uani 1 1 d .
H7A H -0.0374 0.5334 0.2424 0.087 Uiso 1 1 calc R
H7B H 0.0494 0.5760 0.3949 0.087 Uiso 1 1 calc R
N1 N 0.19094(12) 0.46891(18) 0.2792(2) 0.0313(4) Uani 1 1 d .
H1N H 0.2127(15) 0.480(2) 0.392(3) 0.047 Uiso 1 1 d .
H2N H 0.2217(15) 0.395(2) 0.237(3) 0.047 Uiso 1 1 d .
C8 C 0.20759(15) 0.6020(2) 0.1973(2) 0.0387(5) Uani 1 1 d .
H8A H 0.1923 0.5888 0.0762 0.058 Uiso 1 1 calc R
H8B H 0.2749 0.6287 0.2369 0.058 Uiso 1 1 calc R
C9 C 0.14570(17) 0.7156(2) 0.2380(3) 0.0468(6) Uani 1 1 d .
H9A H 0.1642 0.7327 0.3585 0.070 Uiso 1 1 calc R
H9B H 0.1556 0.8021 0.1821 0.070 Uiso 1 1 calc R

loop_
_atom_site_aniso_label
_atom_site_aniso_U_11
_atom_site_aniso_U_22
_atom_site_aniso_U_33
_atom_site_aniso_U_23
_atom_site_aniso_U_13
_atom_site_aniso_U_12
P1 0.0258(2) 0.0293(3) 0.0181(2) 0.00052(19) 0.00191(16) 0.0038(2)
O1 0.0386(8) 0.0366(8) 0.0234(6) -0.0060(5) -0.0002(5) 0.0042(6)
O2 0.0379(8) 0.0367(8) 0.0258(6) 0.0063(6) 0.0064(5) 0.0097(6)
O3 0.0282(7) 0.0416(8) 0.0237(6) -0.0051(6) 0.0065(5) -0.0039(6)
C1 0.0326(11) 0.0325(11) 0.0345(10) 0.0111(8) 0.0055(8) 0.0002(9)
C2 0.0241(9) 0.0287(10) 0.0200(8) 0.0009(7) 0.0055(6) 0.0024(8)
C3 0.0243(9) 0.0275(10) 0.0191(8) 0.0000(7) 0.0046(6) 0.0010(8)
C4 0.0229(9) 0.0307(10) 0.0323(9) 0.0041(8) 0.0046(7) -0.0028(8)
C5 0.0314(11) 0.0330(11) 0.0438(11) 0.0085(9) 0.0070(9) -0.0086(9)
O4 0.0534(11) 0.0530(11) 0.0674(11) 0.0086(9) 0.0085(8) 0.0242(8)
C6 0.0401(12) 0.0396(13) 0.0502(12) -0.0028(10) 0.0026(10) -0.0099(10)
C7 0.0337(13) 0.0697(18) 0.0695(16) -0.0008(14) 0.0120(12) -0.0004(12)
N1 0.0374(10) 0.0304(9) 0.0237(8) -0.0002(7) 0.0040(7) 0.0052(7)
C8 0.0463(12) 0.0381(12) 0.0340(10) 0.0032(9) 0.0148(9) -0.0037(10)
C9 0.0672(16) 0.0284(12) 0.0474(12) 0.0011(10) 0.0197(11) 0.0023(11)

loop_
_atom_type_symbol
_atom_type_description
_atom_type_scat_dispersion_real
_atom_type_scat_dispersion_imag
_atom_type_scat_source
C C 0.0033 0.0016 'International Tables Vol C Tables 4.2.6.8 and 6.1.1.4'
H H 0.0000 0.0000 'International Tables Vol C Tables 4.2.6.8 and 6.1.1.4'
N N 0.0061 0.0033 'International Tables Vol C Tables 4.2.6.8 and 6.1.1.4'
O O 0.0106 0.0060 'International Tables Vol C Tables 4.2.6.8 and 6.1.1.4'
P P 0.1023 0.0942 'International Tables Vol C Tables 4.2.6.8 and 6.1.1.4'

loop_
_geom_angle_atom_site_label_1
_geom_angle_atom_site_label_2
_geom_angle_atom_site_label_3
_geom_angle
_geom_angle_site_symmetry_1
_geom_angle_site_symmetry_3
O1 P1 O2 115.60(7) . .
O1 P1 O3 106.81(7) . .
O2 P1 O3 109.22(7) . .
O1 P1 C2 111.55(8) . .
O2 P1 C2 107.64(8) . .
O3 P1 C2 105.55(7) . .
P1 O3 H3O 113.9(15) . .
C2 C1 C5 121.15(17) . 3_656
C2 C1 H1 119.4 . .
C5 C1 H1 119.4 3_656 .
C1 C2 C3 119.63(16) . .
C1 C2 P1 118.15(13) . .
C3 C2 P1 122.21(13) . .
C4 C3 C2 122.60(15) . .
C4 C3 C3 118.49(19) . 3_656
C2 C3 C3 118.9(2) . 3_656
C5 C4 C3 121.74(16) . .
C5 C4 H4 119.1 . .
C3 C4 H4 119.1 . .
C4 C5 C1 120.07(17) . 3_656
C4 C5 H5 120.0 . .
C1 C5 H5 120.0 3_656 .
C9 O4 C7 109.80(16) . .
N1 C6 C7 110.05(17) . .
N1 C6 H6A 109.7 . .
C7 C6 H6A 109.7 . .
N1 C6 H6B 109.7 . .
C7 C6 H6B 109.7 . .
H6A C6 H6B 108.2 . .
O4 C7 C6 111.12(19) . .
O4 C7 H7A 109.4 . .
C6 C7 H7A 109.4 . .
O4 C7 H7B 109.4 . .
C6 C7 H7B 109.4 . .
H7A C7 H7B 108.0 . .
C6 N1 C8 111.92(15) . .
C6 N1 H1N 107.8(13) . .
C8 N1 H1N 108.5(14) . .
C6 N1 H2N 106.8(13) . .
C8 N1 H2N 108.5(13) . .
H1N N1 H2N 113.4(18) . .
N1 C8 C9 109.60(16) . .
N1 C8 H8A 109.8 . .
C9 C8 H8A 109.8 . .
N1 C8 H8B 109.8 . .
C9 C8 H8B 109.8 . .
H8A C8 H8B 108.2 . .
O4 C9 C8 110.96(17) . .
O4 C9 H9A 109.4 . .
C8 C9 H9A 109.4 . .
O4 C9 H9B 109.4 . .
C8 C9 H9B 109.4 . .
H9A C9 H9B 108.0 . .

loop_
_geom_bond_atom_site_label_1
_geom_bond_atom_site_label_2
_geom_bond_distance
_geom_bond_site_symmetry_2
P1 O1 1.4968(13) .
P1 O2 1.5110(13) .
P1 O3 1.5795(12) .
P1 C2 1.8092(17) .
O3 H3O 0.819(16) .
C1 C2 1.376(3) .
C1 C5 1.409(3) 3_656
C1 H1 0.9300 .
C2 C3 1.435(2) .
C3 C4 1.412(2) .
C3 C3 1.436(3) 3_656
C4 C5 1.361(2) .
C4 H4 0.9300 .
C5 C1 1.409(3) 3_656
C5 H5 0.9300 .
O4 C9 1.417(3) .
O4 C7 1.420(3) .
C6 N1 1.479(3) .
C6 C7 1.501(3) .
C6 H6A 0.9700 .
C6 H6B 0.9700 .
C7 H7A 0.9700 .
C7 H7B 0.9700 .
N1 C8 1.481(2) .
N1 H1N 0.91(2) .
N1 H2N 0.94(2) .
C8 C9 1.493(3) .
C8 H8A 0.9700 .
C8 H8B 0.9700 .
C9 H9A 0.9700 .
C9 H9B 0.9700 .

loop_
_geom_hbond_atom_site_label_D
_geom_hbond_atom_site_label_H
_geom_hbond_atom_site_label_A
_geom_hbond_distance_DH
_geom_hbond_distance_HA
_geom_hbond_distance_DA
_geom_hbond_angle_DHA
_geom_hbond_site_symmetry_A
_geom_hbond_publ_flag
O3 H3O O2 0.819(16) 1.787(8) 2.5825(16) 163(2) 4_566 y
N1 H1N O1 0.91(2) 1.76(2) 2.6665(19) 176(2) 4_566 y
N1 H2N O2 0.94(2) 1.77(2) 2.708(2) 172.9(19) . y
